data_7702607
loop_
_publ_author_name
'Ikeda, Kazuhide'
'Ohba, Masaaki'
'\%A&#x0152;kawa, Hisashi'

_publ_section_title
;
 Dinuclear CuII and NiII complexes of 3-formylsalicylic acid oxime:
 cis/trans topology and extension of a cis-CuII2 complex to a pentanuclear
 CuIICuIIMnIICuIICuII complex
;
_journal_issue 20
_journal_name_full 'Journal of the Chemical Society, Dalton Transactions'
_journal_page_first 3119
_journal_paper_doi 10.1039/b103384k
_journal_year 2001
_chemical_formula_sum 'C16 H11 Cu2 N2 Na O9'
_chemical_formula_weight 525.35
_space_group_IT_number 2
_space_group_name_Hall '-P 1'
_space_group_name_H-M_alt 'P -1'
_symmetry_cell_setting triclinic
_symmetry_Int_Tables_number 2
_symmetry_space_group_name_H-M 'P -1'
_audit_creation_date 'Wed Nov  1 21:00:23 2000'
_audit_creation_method 'by teXsan'
_cell_angle_alpha 101.65(2)
_cell_angle_beta 92.07(2)
_cell_angle_gamma 75.28(2)
_cell_formula_units_Z 2
_cell_length_a 9.347(3)
_cell_length_b 11.033(2)
_cell_length_c 8.607(2)
_cell_measurement_reflns_used 25
_cell_measurement_temperature 296.2
_cell_measurement_theta_max 15.0
_cell_measurement_theta_min 14.9
_cell_volume 840.7(4)
_computing_cell_refinement 'MSC/AFC Diffractometer Control'
_computing_data_collection 'MSC/AFC Diffractometer Control'
_computing_data_reduction 'teXsan Ver. 1.10'
_computing_publication_material 'teXsan Ver. 1.10'
_computing_structure_refinement 'teXsan Ver. 1.10'
_computing_structure_solution SAPI91
_diffrn_measured_fraction_theta_full 1.0016
_diffrn_measured_fraction_theta_max 1.0016
_diffrn_measurement_device_type 'Rigaku AFC7R'
_diffrn_measurement_method \w-2\q
_diffrn_radiation_type 'Mo K\a'
_diffrn_radiation_wavelength 0.7107
_diffrn_reflns_av_R_equivalents 0.040
_diffrn_reflns_limit_h_max 12
_diffrn_reflns_limit_h_min -12
_diffrn_reflns_limit_k_max 14
_diffrn_reflns_limit_k_min -14
_diffrn_reflns_limit_l_max 0
_diffrn_reflns_limit_l_min -11
_diffrn_reflns_number 4108
_diffrn_reflns_theta_full 27.50
_diffrn_reflns_theta_max 27.50
_diffrn_standards_decay_% 0.64
_diffrn_standards_interval_count 150
_diffrn_standards_number 3
_exptl_absorpt_coefficient_mu 2.617
_exptl_absorpt_correction_T_max 1.000
_exptl_absorpt_correction_T_min 0.858
_exptl_absorpt_correction_type psi-scan
_exptl_absorpt_process_details '(North, Phillips & Mathews, 1968)'
_exptl_crystal_colour green
_exptl_crystal_density_diffrn 2.075
_exptl_crystal_density_method 'not measured'
_exptl_crystal_description prismatic
_exptl_crystal_size_max 0.300
_exptl_crystal_size_mid 0.150
_exptl_crystal_size_min 0.150
_refine_diff_density_max 0.76
_refine_diff_density_min -0.73
_refine_ls_extinction_method none
_refine_ls_goodness_of_fit_ref 1.917
_refine_ls_hydrogen_treatment noref
_refine_ls_number_parameters 281
_refine_ls_number_reflns 3258
_refine_ls_R_factor_gt 0.0339
_refine_ls_shift/su_max 0.2935
_refine_ls_structure_factor_coef F
_refine_ls_weighting_details 'w = 1/[\s^2^(Fo) + 0.00022|Fo|^2^]'
_refine_ls_weighting_scheme calc
_refine_ls_wR_factor_ref 0.0485
_reflns_number_gt 3258
_reflns_number_total 3853
_reflns_threshold_expression F^2^>3.0\s(F^2^)
_cod_data_source_file b103384k.txt
_cod_data_source_block Na[Cu2(HL)(L)(H2O)]_(2')
_cod_original_sg_symbol_H-M 'P -1         '
_cod_original_formula_sum 'C16 H11 Cu2 N2 Na O9 '
_cod_database_code 7702607

loop_
_symmetry_equiv_pos_as_xyz
x,y,z
-x,-y,-z

loop_
_atom_site_label
_atom_site_type_symbol
_atom_site_fract_x
_atom_site_fract_y
_atom_site_fract_z
_atom_site_U_iso_or_equiv
_atom_site_adp_type
_atom_site_occupancy
_atom_site_calc_flag
_atom_site_refinement_flags
Cu(1) Cu 0.60097(4) 0.01558(3) -0.16667(4) 0.02037(10) Uani 1.00 d .
Cu(2) Cu 0.82935(4) 0.00598(3) 0.08114(4) 0.02087(10) Uani 1.00 d .
Na(1) Na 1.0516(2) 0.1170(2) 0.5467(3) 0.0483(6) Uani 0.77 d P
Na(2) Na 1.0519(6) -0.0109(6) 0.3413(7) 0.029(2) Uani 0.23 d P
O(1) O 0.3059(3) 0.1073(2) -0.2692(3) 0.0389(7) Uani 1.00 d .
O(2) O 0.6457(2) 0.1141(2) 0.0368(2) 0.0224(5) Uani 1.00 d .
O(3) O 0.8663(2) 0.1168(2) 0.2664(2) 0.0224(5) Uani 1.00 d .
O(4) O 0.8237(3) 0.2895(2) 0.4543(3) 0.0327(6) Uani 1.00 d .
O(5) O 0.4441(2) -0.0975(2) -0.4237(3) 0.0312(6) Uani 1.00 d .
O(6) O 0.7863(2) -0.0968(2) -0.1134(3) 0.0240(5) Uani 1.00 d .
O(7) O 1.0147(2) -0.1062(2) 0.1052(3) 0.0230(5) Uani 1.00 d .
O(8) O 1.1597(3) -0.2970(2) 0.1049(3) 0.0334(6) Uani 1.00 d .
O(9) O 0.7341(2) 0.1166(2) -0.3086(3) 0.0265(6) Uani 1.00 d .
N(1) N 0.4130(3) 0.1410(3) -0.1688(3) 0.0247(6) Uani 1.00 d .
N(2) N 0.5708(3) -0.1207(3) -0.3371(3) 0.0225(6) Uani 1.00 d .
C(1) C 0.5932(3) 0.2377(3) 0.1049(3) 0.0181(7) Uani 1.00 d .
C(2) C 0.4659(3) 0.3099(3) 0.0412(4) 0.0205(7) Uani 1.00 d .
C(3) C 0.4085(3) 0.4382(3) 0.1117(4) 0.0271(8) Uani 1.00 d .
C(4) C 0.4723(4) 0.4952(3) 0.2429(4) 0.0318(8) Uani 1.00 d .
C(5) C 0.5947(4) 0.4245(3) 0.3071(4) 0.0278(8) Uani 1.00 d .
C(6) C 0.6577(3) 0.2962(3) 0.2410(3) 0.0196(7) Uani 1.00 d .
C(7) C 0.3801(3) 0.2557(3) -0.0866(4) 0.0231(7) Uani 1.00 d .
C(8) C 0.7899(3) 0.2313(3) 0.3270(3) 0.0208(7) Uani 1.00 d .
C(9) C 0.8506(3) -0.2215(3) -0.1647(3) 0.0189(7) Uani 1.00 d .
C(10) C 0.7904(3) -0.2887(3) -0.2981(4) 0.0219(7) Uani 1.00 d .
C(11) C 0.8551(4) -0.4194(3) -0.3523(4) 0.0288(8) Uani 1.00 d .
C(12) C 0.9740(4) -0.4846(3) -0.2771(4) 0.0322(9) Uani 1.00 d .
C(13) C 1.0317(3) -0.4185(3) -0.1479(4) 0.0259(8) Uani 1.00 d .
C(14) C 0.9735(3) -0.2877(3) -0.0889(3) 0.0201(7) Uani 1.00 d .
C(15) C 0.6569(3) -0.2344(3) -0.3776(4) 0.0249(7) Uani 1.00 d .
C(16) C 1.0538(3) -0.2289(3) 0.0490(3) 0.0203(7) Uani 1.00 d .
H(1) H 0.3280 0.4865 0.0692 0.0299 Uiso 1.00 calc .
H(2) H 0.4257 0.5790 0.2908 0.0299 Uiso 1.00 calc .
H(3) H 0.6382 0.4674 0.4038 0.0299 Uiso 1.00 calc .
H(4) H 0.2814 0.3079 -0.1060 0.0299 Uiso 1.00 calc .
H(5) H 0.8092 -0.4616 -0.4340 0.0299 Uiso 1.00 calc .
H(6) H 1.0253 -0.5821 -0.3217 0.0299 Uiso 1.00 calc .
H(7) H 1.1108 -0.4618 -0.0975 0.0299 Uiso 1.00 calc .
H(8) H 0.6257 -0.2951 -0.4626 0.0299 Uiso 1.00 calc .
H(9) H 0.3390 -0.0105 -0.3721 0.0299 Uiso 1.00 calc .
H(10) H 0.7346 0.1913 -0.2394 0.0299 Uiso 1.00 calc .
H(11) H 0.6929 0.1435 -0.3729 0.0299 Uiso 1.00 calc .

loop_
_atom_site_aniso_label
_atom_site_aniso_U_11
_atom_site_aniso_U_22
_atom_site_aniso_U_33
_atom_site_aniso_U_12
_atom_site_aniso_U_13
_atom_site_aniso_U_23
Cu(1) 0.0181(2) 0.0190(2) 0.0195(2) -0.0011(1) -0.0091(1) -0.0005(1)
Cu(2) 0.0196(2) 0.0152(2) 0.0197(2) 0.0033(1) -0.0100(1) -0.0037(1)
Na(1) 0.049(1) 0.047(1) 0.046(1) -0.0090(10) -0.0107(10) 0.0073(10)
Na(2) 0.027(3) 0.032(3) 0.024(3) 0.000(2) -0.005(2) 0.003(2)
O(1) 0.023(1) 0.036(1) 0.046(2) -0.001(1) -0.024(1) -0.007(1)
O(2) 0.022(1) 0.0161(10) 0.021(1) 0.0038(8) -0.0096(8) -0.0034(8)
O(3) 0.023(1) 0.0153(10) 0.021(1) 0.0026(8) -0.0085(8) -0.0038(8)
O(4) 0.039(1) 0.021(1) 0.026(1) 0.0044(10) -0.0174(10) -0.0066(9)
O(5) 0.027(1) 0.033(1) 0.028(1) -0.0054(10) -0.0195(10) -0.0003(10)
O(6) 0.026(1) 0.0142(10) 0.024(1) 0.0019(8) -0.0121(9) -0.0035(8)
O(7) 0.022(1) 0.0151(10) 0.024(1) 0.0024(8) -0.0101(9) -0.0033(8)
O(8) 0.032(1) 0.021(1) 0.037(1) 0.0050(9) -0.019(1) 0.0012(10)
O(9) 0.027(1) 0.028(1) 0.021(1) -0.0038(9) -0.0089(9) 0.0047(9)
N(1) 0.018(1) 0.028(1) 0.026(1) -0.004(1) -0.010(1) 0.005(1)
N(2) 0.020(1) 0.025(1) 0.021(1) -0.006(1) -0.0090(10) 0.003(1)
C(1) 0.019(1) 0.014(1) 0.017(1) 0.000(1) -0.001(1) 0.000(1)
C(2) 0.017(1) 0.019(1) 0.021(1) 0.001(1) -0.003(1) 0.003(1)
C(3) 0.026(2) 0.018(1) 0.032(2) 0.004(1) -0.007(1) 0.005(1)
C(4) 0.033(2) 0.016(1) 0.036(2) 0.005(1) -0.004(1) -0.003(1)
C(5) 0.033(2) 0.018(1) 0.026(2) -0.002(1) -0.003(1) -0.003(1)
C(6) 0.019(1) 0.016(1) 0.020(1) 0.000(1) -0.003(1) 0.002(1)
C(7) 0.015(1) 0.025(1) 0.025(2) 0.002(1) -0.007(1) 0.007(1)
C(8) 0.023(1) 0.017(1) 0.019(1) -0.001(1) -0.004(1) 0.000(1)
C(9) 0.019(1) 0.015(1) 0.019(1) -0.002(1) -0.001(1) 0.000(1)
C(10) 0.024(1) 0.021(1) 0.019(1) -0.006(1) -0.003(1) -0.002(1)
C(11) 0.029(2) 0.023(2) 0.028(2) -0.006(1) -0.005(1) -0.007(1)
C(12) 0.037(2) 0.017(1) 0.034(2) -0.001(1) -0.001(1) -0.007(1)
C(13) 0.027(2) 0.016(1) 0.030(2) 0.000(1) -0.005(1) 0.001(1)
C(14) 0.022(1) 0.016(1) 0.020(1) -0.002(1) -0.001(1) 0.000(1)
C(15) 0.025(2) 0.026(2) 0.020(1) -0.007(1) -0.008(1) -0.002(1)
C(16) 0.020(1) 0.018(1) 0.019(1) 0.000(1) -0.002(1) 0.002(1)

loop_
_atom_type_symbol
_atom_type_description
_atom_type_scat_dispersion_real
_atom_type_scat_dispersion_imag
_atom_type_scat_source
C C 0.003 0.002
;International Tables for Crystallography
(1992, Vol. C, Tables 4.2.6.8 and 6.1.1.1)
;
H H 0.000 0.000
;International Tables for Crystallography
(1992, Vol. C, Table 6.1.1.2)
;
N N 0.006 0.003
;International Tables for Crystallography
(1992, Vol. C, Tables 4.2.6.8 and 6.1.1.1)
;
O O 0.011 0.006
;International Tables for Crystallography
(1992, Vol. C, Tables 4.2.6.8 and 6.1.1.1)
;
Cu Cu 0.320 1.265
;International Tables for Crystallography
(1992, Vol. C, Tables 4.2.6.8 and 6.1.1.1)
;
Na Na 0.036 0.025
;International Tables for Crystallography
(1992, Vol. C, Tables 4.2.6.8 and 6.1.1.1)
;

loop_
_geom_angle_atom_site_label_1
_geom_angle_atom_site_label_2
_geom_angle_atom_site_label_3
_geom_angle
_geom_angle_site_symmetry_2
_geom_angle_site_symmetry_3
_geom_angle_publ_flag
O(2) Cu(1) O(6) 78.75(8) 1_555 1_555 yes
O(2) Cu(1) O(9) 91.62(9) 1_555 1_555 yes
O(2) Cu(1) N(1) 89.62(10) 1_555 1_555 yes
O(2) Cu(1) N(2) 164.17(10) 1_555 1_555 yes
O(6) Cu(1) O(9) 90.52(9) 1_555 1_555 yes
O(6) Cu(1) N(1) 167.2(1) 1_555 1_555 yes
O(6) Cu(1) N(2) 90.02(10) 1_555 1_555 yes
O(9) Cu(1) N(1) 95.12(10) 1_555 1_555 yes
O(9) Cu(1) N(2) 99.69(9) 1_555 1_555 yes
N(1) Cu(1) N(2) 100.3(1) 1_555 1_555 yes
Na(2) Cu(2) O(2) 139.2(1) 1_555 1_555 yes
Na(2) Cu(2) O(3) 44.2(1) 1_555 1_555 yes
Na(2) Cu(2) O(6) 139.1(1) 1_555 1_555 yes
Na(2) Cu(2) O(7) 45.5(1) 1_555 1_555 yes
O(2) Cu(2) O(3) 95.73(9) 1_555 1_555 yes
O(2) Cu(2) O(6) 81.21(9) 1_555 1_555 yes
O(2) Cu(2) O(7) 174.82(9) 1_555 1_555 yes
O(3) Cu(2) O(6) 176.14(9) 1_555 1_555 yes
O(3) Cu(2) O(7) 88.56(9) 1_555 1_555 yes
O(6) Cu(2) O(7) 94.38(9) 1_555 1_555 yes
Na(1) Na(1) Na(2) 45.2(2) 2_756 1_555 yes
Na(1) Na(1) Na(2) 43.7(2) 2_756 2_756 yes
Na(1) Na(1) O(4) 100.8(1) 2_756 1_555 yes
Na(2) Na(1) Na(2) 88.8(2) 1_555 2_756 yes
Na(2) Na(1) O(4) 92.2(2) 1_555 1_555 yes
Na(2) Na(1) O(4) 103.2(2) 2_756 1_555 yes
Cu(2) Na(2) Na(1) 127.8(2) 1_555 1_555 yes
Cu(2) Na(2) Na(1) 93.3(2) 1_555 2_756 yes
Cu(2) Na(2) Na(2) 118.3(3) 1_555 2_756 yes
Cu(2) Na(2) O(3) 38.5(1) 1_555 1_555 yes
Cu(2) Na(2) O(7) 38.7(1) 1_555 1_555 yes
Cu(2) Na(2) O(9) 123.9(2) 1_555 2_755 yes
Na(1) Na(2) Na(1) 91.2(2) 1_555 2_756 yes
Na(1) Na(2) Na(2) 46.4(2) 1_555 2_756 yes
Na(1) Na(2) O(3) 89.7(2) 1_555 1_555 yes
Na(1) Na(2) O(7) 165.6(3) 1_555 1_555 yes
Na(1) Na(2) O(9) 104.9(3) 1_555 2_755 yes
Na(1) Na(2) Na(2) 44.8(2) 2_756 2_756 yes
Na(1) Na(2) O(3) 100.7(3) 2_756 1_555 yes
Na(1) Na(2) O(7) 94.7(3) 2_756 1_555 yes
Na(1) Na(2) O(9) 104.6(3) 2_756 2_755 yes
Na(2) Na(2) O(3) 97.5(3) 2_756 1_555 yes
Na(2) Na(2) O(7) 137.8(4) 2_756 1_555 yes
Na(2) Na(2) O(9) 111.3(3) 2_756 2_755 yes
O(3) Na(2) O(7) 76.3(2) 1_555 1_555 yes
O(3) Na(2) O(9) 150.4(3) 1_555 2_755 yes
O(7) Na(2) O(9) 86.4(2) 1_555 2_755 yes
Cu(1) O(2) Cu(2) 100.22(9) 1_555 1_555 yes
Cu(1) O(2) C(1) 131.0(2) 1_555 1_555 yes
Cu(2) O(2) C(1) 125.9(2) 1_555 1_555 yes
Cu(2) O(3) Na(2) 97.3(2) 1_555 1_555 yes
Cu(2) O(3) C(8) 128.5(2) 1_555 1_555 yes
Na(2) O(3) C(8) 134.0(2) 1_555 1_555 yes
Na(1) O(4) C(8) 103.0(2) 1_555 1_555 yes
N(2) O(5) H(9) 120.4 1_555 1_555 no
Cu(1) O(6) Cu(2) 99.74(9) 1_555 1_555 yes
Cu(1) O(6) C(9) 132.8(2) 1_555 1_555 yes
Cu(2) O(6) C(9) 125.4(2) 1_555 1_555 yes
Cu(2) O(7) Na(2) 95.8(2) 1_555 1_555 yes
Cu(2) O(7) C(16) 126.5(2) 1_555 1_555 yes
Na(2) O(7) C(16) 126.4(2) 1_555 1_555 yes
Cu(1) O(9) Na(2) 109.4(2) 1_555 2_755 yes
Cu(1) O(9) H(10) 103.3 1_555 1_555 no
Cu(1) O(9) H(11) 114.4 1_555 1_555 no
Na(2) O(9) H(10) 107.4 2_755 1_555 no
Na(2) O(9) H(11) 121.2 2_755 1_555 no
H(10) O(9) H(11) 98.8 1_555 1_555 no
Cu(1) N(1) O(1) 118.2(2) 1_555 1_555 yes
Cu(1) N(1) C(7) 125.7(2) 1_555 1_555 yes
O(1) N(1) C(7) 116.1(2) 1_555 1_555 yes
Cu(1) N(2) O(5) 118.1(2) 1_555 1_555 yes
Cu(1) N(2) C(15) 127.0(2) 1_555 1_555 yes
O(5) N(2) C(15) 114.9(2) 1_555 1_555 yes
O(2) C(1) C(2) 118.7(2) 1_555 1_555 yes
O(2) C(1) C(6) 122.1(2) 1_555 1_555 yes
C(2) C(1) C(6) 119.2(3) 1_555 1_555 yes
C(1) C(2) C(3) 119.5(3) 1_555 1_555 yes
C(1) C(2) C(7) 123.8(3) 1_555 1_555 yes
C(3) C(2) C(7) 116.4(3) 1_555 1_555 yes
C(2) C(3) C(4) 121.2(3) 1_555 1_555 yes
C(2) C(3) H(1) 120.1 1_555 1_555 no
C(4) C(3) H(1) 118.6 1_555 1_555 no
C(3) C(4) C(5) 119.5(3) 1_555 1_555 yes
C(3) C(4) H(2) 118.2 1_555 1_555 no
C(5) C(4) H(2) 122.1 1_555 1_555 no
C(4) C(5) C(6) 121.8(3) 1_555 1_555 yes
C(4) C(5) H(3) 118.2 1_555 1_555 no
C(6) C(5) H(3) 120.0 1_555 1_555 no
C(1) C(6) C(5) 118.8(3) 1_555 1_555 yes
C(1) C(6) C(8) 125.8(3) 1_555 1_555 yes
C(5) C(6) C(8) 115.4(3) 1_555 1_555 yes
N(1) C(7) C(2) 126.9(3) 1_555 1_555 yes
N(1) C(7) H(4) 115.0 1_555 1_555 no
C(2) C(7) H(4) 117.8 1_555 1_555 no
O(3) C(8) O(4) 120.9(3) 1_555 1_555 yes
O(3) C(8) C(6) 120.4(2) 1_555 1_555 yes
O(4) C(8) C(6) 118.7(3) 1_555 1_555 yes
O(6) C(9) C(10) 118.3(3) 1_555 1_555 yes
O(6) C(9) C(14) 122.4(3) 1_555 1_555 yes
C(10) C(9) C(14) 119.2(3) 1_555 1_555 yes
C(9) C(10) C(11) 119.2(3) 1_555 1_555 yes
C(9) C(10) C(15) 124.4(3) 1_555 1_555 yes
C(11) C(10) C(15) 116.2(3) 1_555 1_555 yes
C(10) C(11) C(12) 121.6(3) 1_555 1_555 yes
C(10) C(11) H(5) 117.1 1_555 1_555 no
C(12) C(11) H(5) 121.0 1_555 1_555 no
C(11) C(12) C(13) 118.7(3) 1_555 1_555 yes
C(11) C(12) H(6) 121.2 1_555 1_555 no
C(13) C(12) H(6) 119.9 1_555 1_555 no
C(12) C(13) C(14) 122.5(3) 1_555 1_555 yes
C(12) C(13) H(7) 118.9 1_555 1_555 no
C(14) C(13) H(7) 118.7 1_555 1_555 no
C(9) C(14) C(13) 118.7(3) 1_555 1_555 yes
C(9) C(14) C(16) 125.5(3) 1_555 1_555 yes
C(13) C(14) C(16) 115.7(3) 1_555 1_555 yes
N(2) C(15) C(10) 126.8(3) 1_555 1_555 yes
N(2) C(15) H(8) 118.4 1_555 1_555 no
C(10) C(15) H(8) 114.4 1_555 1_555 no
O(7) C(16) O(8) 120.2(3) 1_555 1_555 yes
O(7) C(16) C(14) 120.4(2) 1_555 1_555 yes
O(8) C(16) C(14) 119.4(3) 1_555 1_555 yes

loop_
_geom_bond_atom_site_label_1
_geom_bond_atom_site_label_2
_geom_bond_distance
_geom_bond_site_symmetry_2
_geom_bond_publ_flag
Cu(1) O(2) 1.958(2) . yes
Cu(1) O(6) 1.957(2) . yes
Cu(1) O(9) 2.376(2) . yes
Cu(1) N(1) 1.943(3) . yes
Cu(1) N(2) 1.946(3) . yes
Cu(2) Na(2) 3.002(5) . yes
Cu(2) O(2) 1.900(2) . yes
Cu(2) O(3) 1.883(2) . yes
Cu(2) O(6) 1.915(2) . yes
Cu(2) O(7) 1.888(2) . yes
Na(1) Na(1) 2.935(4) 2_756 yes
Na(1) Na(2) 2.027(6) . yes
Na(1) Na(2) 2.082(7) 2_756 yes
Na(1) O(4) 2.687(3) . yes
Na(2) Na(2) 2.88(1) 2_756 yes
Na(2) O(3) 2.111(6) . yes
Na(2) O(7) 2.152(6) . yes
Na(2) O(9) 2.040(6) 2_755 yes
O(1) N(1) 1.373(3) . yes
O(2) C(1) 1.342(3) . yes
O(3) C(8) 1.296(3) . yes
O(4) C(8) 1.227(4) . yes
O(5) N(2) 1.372(3) . yes
O(5) H(9) 1.210 . no
O(6) C(9) 1.343(3) . yes
O(7) C(16) 1.302(3) . yes
O(8) C(16) 1.229(4) . yes
O(9) H(10) 0.916 . no
O(9) H(11) 0.732 . no
N(1) C(7) 1.285(4) . yes
N(2) C(15) 1.293(4) . yes
C(1) C(2) 1.413(4) . yes
C(1) C(6) 1.412(4) . yes
C(2) C(3) 1.396(4) . yes
C(2) C(7) 1.459(4) . yes
C(3) C(4) 1.372(5) . yes
C(3) H(1) 0.916 . no
C(4) C(5) 1.378(4) . yes
C(4) H(2) 0.932 . no
C(5) C(6) 1.397(4) . yes
C(5) H(3) 0.998 . no
C(6) C(8) 1.512(4) . yes
C(7) H(4) 0.984 . no
C(9) C(10) 1.417(4) . yes
C(9) C(14) 1.410(4) . yes
C(10) C(11) 1.402(4) . yes
C(10) C(15) 1.453(4) . yes
C(11) C(12) 1.380(5) . yes
C(11) H(5) 0.919 . no
C(12) C(13) 1.374(4) . yes
C(12) H(6) 1.058 . no
C(13) C(14) 1.400(4) . yes
C(13) H(7) 0.918 . no
C(14) C(16) 1.506(4) . yes
C(15) H(8) 0.977 . no

loop_
_geom_contact_atom_site_label_1
_geom_contact_atom_site_label_2
_geom_contact_distance
_geom_contact_site_symmetry_2
Cu(2) Na(2) 3.002(5) .
Na(1) Na(1) 2.935(4) 2_756
Na(1) O(4) 2.687(3) .
Na(2) Na(2) 2.88(1) 2_756
Cu(1) O(2) 3.335(2) 2_655
Cu(2) O(1) 2.747(3) 2_655
Cu(2) O(7) 2.761(2) 2_755
Cu(2) Na(2) 3.002(5) .
Cu(2) N(1) 3.289(3) 2_655
Cu(2) C(16) 3.326(3) 2_755
Cu(2) Cu(2) 3.490(1) 2_755
Na(1) O(4) 2.687(3) .
Na(1) O(1) 2.800(3) 1_656
Na(1) O(3) 2.919(3) .
Na(1) O(7) 3.113(3) 2_756
Na(1) C(8) 3.195(4) .
Na(1) O(9) 3.224(3) 2_755
Na(1) O(3) 3.227(3) 2_756
Na(1) O(9) 3.261(3) 1_556
Na(1) C(16) 3.535(4) 2_756
Na(1) O(8) 3.587(3) 2_756
Na(2) O(6) 3.101(7) 2_755
Na(2) C(16) 3.107(6) .
Na(2) C(8) 3.152(6) .
Na(2) O(8) 3.325(6) .
Na(2) O(4) 3.426(6) .
Na(2) C(9) 3.546(7) 2_755
O(1) O(3) 3.279(3) 2_655
O(1) O(7) 3.362(4) 2_655
O(1) O(2) 3.394(4) 2_655
O(1) O(6) 3.466(4) 2_655
O(1) O(5) 3.558(4) 2_654
O(2) N(2) 3.318(3) 2_655
O(2) N(1) 3.412(4) 2_655
O(2) O(7) 3.417(3) 2_755
O(2) O(8) 3.447(3) 2_755
O(2) O(5) 3.515(3) 2_655
O(2) C(16) 3.517(4) 2_755
O(3) C(14) 3.300(4) 2_755
O(3) O(5) 3.319(3) 2_655
O(3) C(9) 3.351(4) 2_755
O(3) C(16) 3.380(4) 2_755
O(3) O(7) 3.394(3) 2_755
O(3) O(6) 3.486(3) 2_755
O(4) O(9) 3.319(4) 1_556
O(4) C(11) 3.385(4) 1_566
O(4) C(12) 3.571(4) 1_566
O(5) O(9) 2.799(3) 2_654
O(5) O(5) 3.135(5) 2_654
O(5) C(8) 3.150(4) 2_655
O(5) C(6) 3.278(4) 2_655
O(5) N(2) 3.445(4) 2_654
O(5) C(1) 3.479(4) 2_655
O(6) O(7) 3.245(3) 2_755
O(6) N(1) 3.298(4) 2_655
O(6) C(7) 3.354(4) 2_655
O(7) O(9) 2.871(3) 2_755
O(7) O(7) 3.194(4) 2_755
O(8) O(9) 2.737(3) 2_755
O(8) C(3) 3.249(4) 1_645
O(8) C(1) 3.251(4) 2_755
O(8) C(6) 3.487(4) 2_755
O(8) C(4) 3.557(4) 1_645
O(8) C(12) 3.560(4) 2_745
O(9) C(16) 3.205(4) 2_755
N(2) C(1) 3.206(4) 2_655
N(2) C(6) 3.445(4) 2_655
C(1) C(15) 3.383(4) 2_655
C(1) C(16) 3.571(4) 2_755
C(2) C(10) 3.399(4) 2_655
C(2) C(15) 3.477(4) 2_655
C(2) C(9) 3.598(4) 2_655
C(3) C(3) 3.310(7) 2_665
C(3) C(11) 3.348(5) 2_655
C(3) C(10) 3.405(4) 2_655
C(3) C(4) 3.558(5) 2_665
C(4) C(11) 3.574(5) 2_655
C(6) C(15) 3.476(4) 2_655
C(6) C(16) 3.574(4) 2_755
C(7) C(9) 3.248(4) 2_655
C(7) C(14) 3.589(4) 2_655
C(8) C(14) 3.320(4) 2_755
C(8) C(13) 3.557(4) 2_755
C(8) C(16) 3.591(4) 2_755
C(11) C(12) 3.463(5) 2_744
C(13) C(13) 3.544(7) 2_745
